data_2241789
loop_
_publ_author_name
'Lense, Sheri'
'Piro, Nicholas A.'
'Kassel, Scott W.'
'Wildish, Andrew'
'Jeffery, Brent'

_publ_section_title
;
 Crystal structures of
 <i>fac</i>-tricarbonylchlorido(6,6'-dihydroxy-2,2'-bipyridine)rhenium(I)
 tetrahydrofuran monosolvate and
 <i>fac</i>-bromidotricarbonyl(6,6'-dihydroxy-2,2'-bipyridine)manganese(I)
 tetrahydrofuran monosolvate
;
_journal_coeditor_code IS5457
_journal_issue 8
_journal_name_full 'Acta Crystallographica Section E'
_journal_page_first 1201
_journal_page_last 1205
_journal_paper_doi 10.1107/S2056989016011841
_journal_volume 72
_journal_year 2016
_chemical_formula_iupac '[Mn Br (C10 H8 N2 O2) (C O)3], C4 H8 O'
_chemical_formula_moiety 'C13 H8 Br Mn N2 O5, C4 H8 O'
_chemical_formula_sum 'C17 H16 Br Mn N2 O6'
_chemical_formula_weight 479.17
_chemical_name_systematic
;
<i>fac</i>-Bromidotricarbonyl(6,6'-dihydroxy-2,2'-bipyridine)manganese(I)
tetrahydrofuran monosolvate
;
_space_group_crystal_system monoclinic
_space_group_IT_number 14
_space_group_name_Hall '-P 2ybc'
_space_group_name_H-M_alt 'P 1 21/c 1'
_symmetry_space_group_name_Hall '-P 2ybc'
_symmetry_space_group_name_H-M 'P 1 21/c 1'
_atom_sites_solution_hydrogens mixed
_audit_creation_method
;
Olex2 1.2
(compiled 2015.01.26 svn.r3150 for OlexSys, GUI svn.r4998)
;
_cell_angle_alpha 90
_cell_angle_beta 106.228(3)
_cell_angle_gamma 90
_cell_formula_units_Z 4
_cell_length_a 10.2401(12)
_cell_length_b 13.1783(15)
_cell_length_c 14.2480(16)
_cell_measurement_reflns_used 9928
_cell_measurement_temperature 100(2)
_cell_measurement_theta_max 33.85
_cell_measurement_theta_min 2.68
_cell_volume 1846.1(4)
_computing_cell_refinement
;
SAINT (Bruker, 2013)
;
_computing_data_collection
;
APEX2 (Bruker, 2014)
;
_computing_data_reduction
;
SAINT (Bruker, 2013)
;
_computing_molecular_graphics
;
<i>OLEX2</i> (Dolomanov <i>et al.</i>,  2009)
;
_computing_publication_material
;
<i>OLEX2</i> (Dolomanov <i>et al.</i>,  2009)
;
_computing_structure_refinement
;
SHELXL2014 (Sheldrick, 2015<i>b</i>)
;
_computing_structure_solution
;
<i>SHELXT</i> (Sheldrick, 2015<i>a</i>)
;
_diffrn_ambient_temperature 100.15
_diffrn_detector_area_resol_mean 8
_diffrn_measured_fraction_theta_full 1.000
_diffrn_measured_fraction_theta_max 1.000
_diffrn_measurement_device_type 'Bruker SMART APEX CCD area-detector'
_diffrn_measurement_method '\w and \f scans'
_diffrn_radiation_monochromator graphite
_diffrn_radiation_type MoK\a
_diffrn_radiation_wavelength 0.71073
_diffrn_reflns_av_R_equivalents 0.0491
_diffrn_reflns_limit_h_max 15
_diffrn_reflns_limit_h_min -15
_diffrn_reflns_limit_k_max 20
_diffrn_reflns_limit_k_min -20
_diffrn_reflns_limit_l_max 22
_diffrn_reflns_limit_l_min -22
_diffrn_reflns_number 67915
_diffrn_reflns_theta_full 25.242
_diffrn_reflns_theta_max 33.727
_diffrn_reflns_theta_min 2.071
_diffrn_standards_number 0
_exptl_absorpt_coefficient_mu 2.916
_exptl_absorpt_correction_T_max 0.7468
_exptl_absorpt_correction_T_min 0.6090
_exptl_absorpt_correction_type multi-scan
_exptl_absorpt_process_details
;
(SADABS; Bruker, 2012)
;
_exptl_crystal_colour yellow
_exptl_crystal_density_diffrn 1.724
_exptl_crystal_description rod
_exptl_crystal_F_000 960
_exptl_crystal_size_max 0.359
_exptl_crystal_size_mid 0.134
_exptl_crystal_size_min 0.076
_refine_diff_density_max 0.616
_refine_diff_density_min -0.450
_refine_ls_extinction_method none
_refine_ls_goodness_of_fit_ref 1.006
_refine_ls_hydrogen_treatment mixed
_refine_ls_matrix_type full
_refine_ls_number_parameters 252
_refine_ls_number_reflns 7363
_refine_ls_number_restraints 0
_refine_ls_restrained_S_all 1.006
_refine_ls_R_factor_all 0.0425
_refine_ls_R_factor_gt 0.0267
_refine_ls_shift/su_max 0.001
_refine_ls_shift/su_mean 0.000
_refine_ls_structure_factor_coef Fsqd
_refine_ls_weighting_details 'w=1/[\s^2^(Fo^2^)+(0.0253P)^2^+0.8571P] where P=(Fo^2^+2Fc^2^)/3'
_refine_ls_weighting_scheme calc
_refine_ls_wR_factor_gt 0.0555
_refine_ls_wR_factor_ref 0.0606
_reflns_number_gt 5841
_reflns_number_total 7363
_reflns_threshold_expression 'I > 2\s(I)'
_cod_data_source_file is5457sup1.cif
_cod_data_source_block Mn_complex
_cod_database_code 2241789
_shelx_space_group_comment
;
The symmetry employed for this shelxl refinement is uniquely defined
by the following loop, which should always be used as a source of
symmetry information in preference to the above space-group names.
They are only intended as comments.
;
_shelx_estimated_absorpt_t_min 0.421
_shelx_estimated_absorpt_t_max 0.809

loop_
_space_group_symop_operation_xyz
'x, y, z'
'-x, y+1/2, -z+1/2'
'-x, -y, -z'
'x, -y-1/2, z-1/2'

loop_
_atom_site_type_symbol
_atom_site_label
_atom_site_fract_x
_atom_site_fract_y
_atom_site_fract_z
_atom_site_U_iso_or_equiv
_atom_site_adp_type
_atom_site_calc_flag
_atom_site_occupancy
Br Br1 0.43600(2) 0.46594(2) 0.34466(2) 0.01541(4) Uani d 1
Mn Mn1 0.30177(2) 0.52808(2) 0.17547(2) 0.01092(4) Uani d 1
O O1 0.21509(11) 0.71004(8) 0.26247(8) 0.0207(2) Uani d 1
C C1 0.25680(14) 0.64158(10) 0.23009(10) 0.0145(2) Uani d 1
O O2 0.13075(11) 0.60489(9) -0.01225(8) 0.0236(2) Uani d 1
C C2 0.20034(14) 0.57322(10) 0.05953(10) 0.0153(2) Uani d 1
O O3 0.05516(11) 0.44992(9) 0.21988(8) 0.0239(2) Uani d 1
C C3 0.15176(14) 0.47493(10) 0.20007(10) 0.0161(2) Uani d 1
O O10 0.45262(10) 0.74298(7) 0.18113(8) 0.0179(2) Uani d 1
H H10 0.487(2) 0.8003(18) 0.1820(17) 0.044(6) Uiso d 1
N N11 0.48726(11) 0.57633(8) 0.15938(8) 0.01234(19) Uani d 1
C C12 0.54018(14) 0.66975(10) 0.17494(9) 0.0138(2) Uani d 1
C C13 0.67743(14) 0.69023(11) 0.18420(11) 0.0174(3) Uani d 1
H H13 0.7123 0.7572 0.1967 0.021 Uiso calc 1
C C14 0.76061(15) 0.61113(11) 0.17475(11) 0.0197(3) Uani d 1
H H14 0.8547 0.6225 0.1826 0.024 Uiso calc 1
C C15 0.70589(14) 0.51419(11) 0.15355(11) 0.0176(3) Uani d 1
H H15 0.7614 0.4590 0.1452 0.021 Uiso calc 1
C C16 0.56946(14) 0.49991(10) 0.14487(9) 0.0132(2) Uani d 1
O O20 0.16632(11) 0.31944(8) 0.08940(9) 0.0237(2) Uani d 1
H H20 0.128(2) 0.2669(19) 0.0706(18) 0.047(7) Uiso d 1
N N21 0.36778(11) 0.40010(8) 0.11925(8) 0.01280(19) Uani d 1
C C22 0.29616(14) 0.31508(10) 0.08977(10) 0.0153(2) Uani d 1
C C23 0.35367(15) 0.22793(10) 0.06115(10) 0.0173(3) Uani d 1
H H23 0.3014 0.1678 0.0436 0.021 Uiso calc 1
C C24 0.48671(15) 0.23105(10) 0.05895(10) 0.0175(3) Uani d 1
H H24 0.5278 0.1730 0.0397 0.021 Uiso calc 1
C C25 0.56093(15) 0.32024(10) 0.08525(10) 0.0161(2) Uani d 1
H H25 0.6521 0.3246 0.0818 0.019 Uiso calc 1
C C26 0.49997(13) 0.40221(10) 0.11640(9) 0.0128(2) Uani d 1
O O1S 0.03314(10) 0.15416(8) 0.02750(8) 0.01819(19) Uani d 1
C C1S -0.07218(16) 0.14179(12) 0.07676(12) 0.0229(3) Uani d 1
H H1SA -0.0761 0.2020 0.1174 0.027 Uiso calc 1
H H1SB -0.0539 0.0811 0.1195 0.027 Uiso calc 1
C C2S -0.20485(16) 0.12945(12) -0.00295(13) 0.0261(3) Uani d 1
H H2SA -0.2536 0.1949 -0.0179 0.031 Uiso calc 1
H H2SB -0.2648 0.0793 0.0161 0.031 Uiso calc 1
C C3S -0.15910(16) 0.09175(12) -0.08984(12) 0.0255(3) Uani d 1
H H3SA -0.1453 0.0173 -0.0871 0.031 Uiso calc 1
H H3SB -0.2257 0.1098 -0.1526 0.031 Uiso calc 1
C C4S -0.02636(17) 0.14755(13) -0.07673(11) 0.0245(3) Uani d 1
H H4SA 0.0341 0.1097 -0.1077 0.029 Uiso calc 1
H H4SB -0.0426 0.2161 -0.1061 0.029 Uiso calc 1

loop_
_atom_site_aniso_label
_atom_site_aniso_U_11
_atom_site_aniso_U_22
_atom_site_aniso_U_33
_atom_site_aniso_U_12
_atom_site_aniso_U_13
_atom_site_aniso_U_23
Br1 0.02180(7) 0.01121(5) 0.01197(6) 0.00286(5) 0.00268(5) 0.00115(4)
Mn1 0.01186(9) 0.00999(8) 0.01105(8) 0.00139(7) 0.00341(7) 0.00011(7)
O1 0.0232(5) 0.0170(5) 0.0247(5) 0.0028(4) 0.0110(4) -0.0031(4)
C1 0.0152(6) 0.0146(5) 0.0138(6) -0.0007(5) 0.0044(5) 0.0015(4)
O2 0.0215(5) 0.0314(6) 0.0158(5) 0.0088(4) 0.0020(4) 0.0028(4)
C2 0.0154(6) 0.0152(6) 0.0170(6) 0.0015(5) 0.0075(5) -0.0020(5)
O3 0.0221(5) 0.0279(6) 0.0248(5) -0.0059(4) 0.0115(5) -0.0049(4)
C3 0.0187(6) 0.0156(6) 0.0143(6) 0.0009(5) 0.0050(5) -0.0025(5)
O10 0.0188(5) 0.0100(4) 0.0261(5) 0.0005(4) 0.0082(4) 0.0000(4)
N11 0.0138(5) 0.0116(5) 0.0121(5) 0.0019(4) 0.0044(4) 0.0015(4)
C12 0.0157(6) 0.0127(5) 0.0127(5) 0.0010(4) 0.0039(5) 0.0012(4)
C13 0.0163(6) 0.0167(6) 0.0190(6) -0.0034(5) 0.0044(5) 0.0001(5)
C14 0.0141(6) 0.0231(7) 0.0222(7) -0.0012(5) 0.0055(5) -0.0003(5)
C15 0.0152(6) 0.0184(6) 0.0201(6) 0.0027(5) 0.0064(5) 0.0003(5)
C16 0.0153(6) 0.0136(5) 0.0108(5) 0.0025(4) 0.0040(5) 0.0012(4)
O20 0.0153(5) 0.0188(5) 0.0360(6) -0.0021(4) 0.0057(5) -0.0110(5)
N21 0.0134(5) 0.0122(4) 0.0120(5) 0.0021(4) 0.0022(4) -0.0006(4)
C22 0.0151(6) 0.0147(6) 0.0149(6) 0.0008(5) 0.0024(5) -0.0024(5)
C23 0.0216(7) 0.0123(5) 0.0172(6) 0.0011(5) 0.0041(5) -0.0028(5)
C24 0.0238(7) 0.0130(6) 0.0172(6) 0.0048(5) 0.0081(5) -0.0006(5)
C25 0.0191(6) 0.0140(5) 0.0171(6) 0.0029(5) 0.0082(5) 0.0006(5)
C26 0.0156(6) 0.0129(5) 0.0100(5) 0.0023(4) 0.0039(5) 0.0008(4)
O1S 0.0168(5) 0.0190(5) 0.0194(5) -0.0015(4) 0.0060(4) -0.0021(4)
C1S 0.0224(7) 0.0264(7) 0.0229(7) 0.0003(6) 0.0114(6) 0.0015(6)
C2S 0.0174(7) 0.0230(7) 0.0388(9) 0.0006(6) 0.0095(7) -0.0029(6)
C3S 0.0230(7) 0.0209(7) 0.0285(8) -0.0017(6) 0.0008(6) -0.0052(6)
C4S 0.0294(8) 0.0264(8) 0.0185(7) -0.0050(6) 0.0078(6) -0.0020(6)

loop_
_atom_type_symbol
_atom_type_description
_atom_type_scat_dispersion_real
_atom_type_scat_dispersion_imag
_atom_type_scat_source
C C 0.0033 0.0016 'International Tables Vol C Tables 4.2.6.8 and 6.1.1.4'
H H 0.0000 0.0000 'International Tables Vol C Tables 4.2.6.8 and 6.1.1.4'
Br Br -0.2901 2.4595 'International Tables Vol C Tables 4.2.6.8 and 6.1.1.4'
Mn Mn 0.3368 0.7283 'International Tables Vol C Tables 4.2.6.8 and 6.1.1.4'
N N 0.0061 0.0033 'International Tables Vol C Tables 4.2.6.8 and 6.1.1.4'
O O 0.0106 0.0060 'International Tables Vol C Tables 4.2.6.8 and 6.1.1.4'

loop_
_geom_angle_atom_site_label_1
_geom_angle_atom_site_label_2
_geom_angle_atom_site_label_3
_geom_angle
C1 Mn1 Br1 89.64(4)
C1 Mn1 C3 84.52(6)
C1 Mn1 N11 98.36(5)
C1 Mn1 N21 175.75(5)
C2 Mn1 Br1 176.95(4)
C2 Mn1 C1 88.30(6)
C2 Mn1 C3 90.13(6)
C2 Mn1 N11 96.27(5)
C2 Mn1 N21 94.71(5)
C3 Mn1 Br1 87.43(5)
C3 Mn1 N11 173.04(5)
C3 Mn1 N21 98.45(5)
N11 Mn1 Br1 86.26(3)
N21 Mn1 Br1 87.48(3)
N21 Mn1 N11 78.35(4)
O1 C1 Mn1 173.11(12)
O2 C2 Mn1 176.22(12)
O3 C3 Mn1 173.41(12)
C12 O10 H10 111.3(16)
C12 N11 Mn1 127.17(9)
C12 N11 C16 117.75(11)
C16 N11 Mn1 114.38(9)
O10 C12 N11 115.28(12)
O10 C12 C13 121.90(12)
N11 C12 C13 122.82(12)
C12 C13 H13 120.8
C14 C13 C12 118.49(13)
C14 C13 H13 120.8
C13 C14 H14 120.2
C13 C14 C15 119.54(13)
C15 C14 H14 120.2
C14 C15 H15 120.7
C16 C15 C14 118.67(13)
C16 C15 H15 120.7
N11 C16 C15 122.50(12)
N11 C16 C26 114.58(11)
C15 C16 C26 122.89(12)
C22 O20 H20 111.0(17)
C22 N21 Mn1 126.56(9)
C22 N21 C26 117.88(11)
C26 N21 Mn1 115.50(8)
O20 C22 N21 115.09(12)
O20 C22 C23 122.35(12)
N21 C22 C23 122.56(13)
C22 C23 H23 120.6
C24 C23 C22 118.85(13)
C24 C23 H23 120.6
C23 C24 H24 120.3
C23 C24 C25 119.32(12)
C25 C24 H24 120.3
C24 C25 H25 120.5
C26 C25 C24 118.99(13)
C26 C25 H25 120.5
N21 C26 C16 114.61(11)
N21 C26 C25 122.29(12)
C25 C26 C16 123.05(12)
C4S O1S C1S 109.52(11)
O1S C1S H1SA 110.5
O1S C1S H1SB 110.5
O1S C1S C2S 106.33(12)
H1SA C1S H1SB 108.7
C2S C1S H1SA 110.5
C2S C1S H1SB 110.5
C1S C2S H2SA 111.1
C1S C2S H2SB 111.1
C1S C2S C3S 103.23(12)
H2SA C2S H2SB 109.1
C3S C2S H2SA 111.1
C3S C2S H2SB 111.1
C2S C3S H3SA 111.3
C2S C3S H3SB 111.3
H3SA C3S H3SB 109.2
C4S C3S C2S 102.18(12)
C4S C3S H3SA 111.3
C4S C3S H3SB 111.3
O1S C4S C3S 105.28(12)
O1S C4S H4SA 110.7
O1S C4S H4SB 110.7
C3S C4S H4SA 110.7
C3S C4S H4SB 110.7
H4SA C4S H4SB 108.8

loop_
_geom_bond_atom_site_label_1
_geom_bond_atom_site_label_2
_geom_bond_distance
Br1 Mn1 2.5532(3)
Mn1 C1 1.8043(14)
Mn1 C2 1.7895(14)
Mn1 C3 1.8093(14)
Mn1 N11 2.0757(11)
Mn1 N21 2.0605(11)
O1 C1 1.1487(16)
O2 C2 1.1492(17)
O3 C3 1.1503(17)
O10 H10 0.83(2)
O10 C12 1.3368(16)
N11 C12 1.3384(17)
N11 C16 1.3648(16)
C12 C13 1.4007(19)
C13 H13 0.9500
C13 C14 1.376(2)
C14 H14 0.9500
C14 C15 1.394(2)
C15 H15 0.9500
C15 C16 1.3806(19)
C16 C26 1.4721(19)
O20 H20 0.80(2)
O20 C22 1.3294(17)
N21 C22 1.3407(17)
N21 C26 1.3658(17)
C22 C23 1.4023(18)
C23 H23 0.9500
C23 C24 1.372(2)
C24 H24 0.9500
C24 C25 1.393(2)
C25 H25 0.9500
C25 C26 1.3815(18)
O1S C1S 1.4510(17)
O1S C4S 1.4416(18)
C1S H1SA 0.9900
C1S H1SB 0.9900
C1S C2S 1.516(2)
C2S H2SA 0.9900
C2S H2SB 0.9900
C2S C3S 1.524(2)
C3S H3SA 0.9900
C3S H3SB 0.9900
C3S C4S 1.510(2)
C4S H4SA 0.9900
C4S H4SB 0.9900

loop_
_geom_hbond_atom_site_label_D
_geom_hbond_atom_site_label_H
_geom_hbond_atom_site_label_A
_geom_hbond_site_symmetry_A
_geom_hbond_distance_DH
_geom_hbond_distance_HA
_geom_hbond_distance_DA
_geom_hbond_angle_DHA
O10 H10 Br1 2_655 0.83(2) 2.39(2) 3.2098(10) 170(2)
O20 H20 O1S . 0.80(2) 1.79(2) 2.5903(15) 176(2)

loop_
_geom_torsion_atom_site_label_1
_geom_torsion_atom_site_label_2
_geom_torsion_atom_site_label_3
_geom_torsion_atom_site_label_4
_geom_torsion
Mn1 N11 C12 O10 -15.18(17)
Mn1 N11 C12 C13 164.82(10)
Mn1 N11 C16 C15 -165.73(11)
Mn1 N11 C16 C26 16.04(14)
Mn1 N21 C22 O20 6.44(18)
Mn1 N21 C22 C23 -173.72(10)
Mn1 N21 C26 C16 -5.87(14)
Mn1 N21 C26 C25 176.72(10)
O10 C12 C13 C14 -178.55(13)
N11 C12 C13 C14 1.4(2)
N11 C16 C26 N21 -6.80(16)
N11 C16 C26 C25 170.60(12)
C12 N11 C16 C15 5.36(19)
C12 N11 C16 C26 -172.87(11)
C12 C13 C14 C15 1.9(2)
C13 C14 C15 C16 -1.5(2)
C14 C15 C16 N11 -2.2(2)
C14 C15 C16 C26 175.91(13)
C15 C16 C26 N21 174.98(12)
C15 C16 C26 C25 -7.6(2)
C16 N11 C12 O10 175.02(11)
C16 N11 C12 C13 -4.98(19)
O20 C22 C23 C24 176.82(14)
N21 C22 C23 C24 -3.0(2)
C22 N21 C26 C16 176.89(11)
C22 N21 C26 C25 -0.53(19)
C22 C23 C24 C25 0.1(2)
C23 C24 C25 C26 2.4(2)
C24 C25 C26 C16 -179.43(12)
C24 C25 C26 N21 -2.2(2)
C26 N21 C22 O20 -176.65(12)
C26 N21 C22 C23 3.18(19)
O1S C1S C2S C3S 23.09(16)
C1S O1S C4S C3S -21.18(16)
C1S C2S C3S C4S -34.94(16)
C2S C3S C4S O1S 34.76(16)
C4S O1S C1S C2S -1.46(16)

_cod_database_fobs_code 2241789
